data_1100888
loop_
_publ_author_name
'Cuffe, Laurence'
'Hudson, Richard D. A.'
'Gallagher, John F.'
'Jennings, Sarah'
'McAdam, C. John'
'Connelly, Rosamond B. T.'
'Manning, Anthony R.'
'Robinson, Brian. H.'
'Simpson, Jim'

_publ_section_title
;
 Synthesis, Structure, and Redox Chemistry of Ethenyl and Ethynyl
 Ferrocene Polyaromatic Dyads
;
_journal_coden_ASTM ORGND7
_journal_issue 9
_journal_name_full Organometallics
_journal_page_first 2051
_journal_page_last 2060
_journal_paper_doi 10.1021/om0492653
_journal_volume 24
_journal_year 2005
_chemical_formula_moiety 'C28 H18 Fe'
_chemical_formula_sum 'C28 H18 Fe'
_chemical_formula_weight 410.27
_space_group_IT_number 2
_symmetry_cell_setting triclinic
_symmetry_space_group_name_Hall '-P 1'
_symmetry_space_group_name_H-M 'P -1'
_atom_sites_solution_hydrogens geom
_atom_sites_solution_primary direct
_atom_sites_solution_secondary difmap
_cell_angle_alpha 107.540(6)
_cell_angle_beta 101.733(7)
_cell_angle_gamma 100.521(6)
_cell_formula_units_Z 2
_cell_length_a 7.810(5)
_cell_length_b 9.956(6)
_cell_length_c 13.205(8)
_cell_measurement_reflns_used 4181
_cell_measurement_temperature 163(2)
_cell_measurement_theta_max 26.128
_cell_measurement_theta_min 2.759
_cell_volume 925.4(10)
_diffrn_ambient_temperature 163(2)
_diffrn_detector_area_resol_mean ?
_diffrn_measurement_device_type 'CCD area detector'
_diffrn_measurement_method '\f and \w scans'
_diffrn_radiation_monochromator graphite
_diffrn_radiation_source 'fine-focus sealed tube'
_diffrn_radiation_type MoK\a
_diffrn_radiation_wavelength 0.71073
_diffrn_reflns_av_R_equivalents 0.0463
_diffrn_reflns_av_sigmaI/netI 0.0541
_diffrn_reflns_limit_h_max 9
_diffrn_reflns_limit_h_min -9
_diffrn_reflns_limit_k_max 12
_diffrn_reflns_limit_k_min -12
_diffrn_reflns_limit_l_max 16
_diffrn_reflns_limit_l_min -14
_diffrn_reflns_number 11682
_diffrn_reflns_theta_max 26.41
_diffrn_reflns_theta_min 2.22
_diffrn_standards_decay_% ?
_diffrn_standards_interval_count ?
_diffrn_standards_interval_time ?
_diffrn_standards_number ?
_exptl_absorpt_coefficient_mu 0.826
_exptl_absorpt_correction_T_max 1.000000
_exptl_absorpt_correction_T_min 0.747516
_exptl_absorpt_correction_type multi-scan
_exptl_absorpt_process_details 'SADABS Bruker 1999'
_exptl_crystal_colour orange
_exptl_crystal_density_diffrn 1.472
_exptl_crystal_density_meas ?
_exptl_crystal_density_method 'not measured'
_exptl_crystal_description plate
_exptl_crystal_F_000 424
_exptl_crystal_size_max 0.55
_exptl_crystal_size_mid 0.21
_exptl_crystal_size_min 0.11
_refine_ls_extinction_coef ?
_refine_ls_extinction_method none
_refine_ls_goodness_of_fit_ref 0.966
_refine_ls_hydrogen_treatment constr
_refine_ls_matrix_type full
_refine_ls_number_parameters 262
_refine_ls_number_reflns 3719
_refine_ls_number_restraints 0
_refine_ls_restrained_S_all 0.966
_refine_ls_R_factor_all 0.0515
_refine_ls_R_factor_gt 0.0374
_refine_ls_shift/su_max '< 0.001'
_refine_ls_shift/su_mean 0.000
_refine_ls_structure_factor_coef Fsqd
_refine_ls_weighting_details 'calc w=1/[\s^2^(Fo^2^)+(0.0542P)^2^+0.0000P] where P=(Fo^2^+2Fc^2^)/3'
_refine_ls_weighting_scheme calc
_refine_ls_wR_factor_gt 0.0894
_refine_ls_wR_factor_ref 0.0930
_reflns_number_gt 2932
_reflns_number_total 3719
_reflns_threshold_expression I>2\s(I)
_cod_depositor_comments
;
The following automatic conversions were performed:
'_symmetry_cell_setting' value 'Triclinic' changed to 'triclinic'
according to '/home/saulius/struct/CIF-dictionaries/cif_core.dic'
dictionary named 'cif_core.dic' version 2.4.1 from 2010-06-29.

Automatic conversion script
Id: cif_fix_enum 1527 2010-12-29 10:47:43Z saulius 
;
_cod_original_sg_symbol_H-M P-1
_cod_database_code 1100888

loop_
_symmetry_equiv_pos_as_xyz
'x, y, z'
'-x, -y, -z'

loop_
_atom_site_label
_atom_site_type_symbol
_atom_site_fract_x
_atom_site_fract_y
_atom_site_fract_z
_atom_site_U_iso_or_equiv
_atom_site_adp_type
_atom_site_occupancy
_atom_site_symmetry_multiplicity
_atom_site_calc_flag
_atom_site_refinement_flags
_atom_site_disorder_assembly
_atom_site_disorder_group
C1 C 0.1980(3) 0.0861(3) 0.3521(2) 0.0340(6) Uani 1 1 d . . .
H1 H 0.1635 0.0377 0.3997 0.041 Uiso 1 1 calc R . .
C2 C 0.1999(3) 0.2331(3) 0.3627(2) 0.0328(6) Uani 1 1 d . . .
H2 H 0.1670 0.3003 0.4187 0.039 Uiso 1 1 calc R . .
C3 C 0.2595(3) 0.2613(3) 0.2749(2) 0.0298(6) Uani 1 1 d . . .
H3 H 0.2736 0.3510 0.2620 0.036 Uiso 1 1 calc R . .
C4 C 0.2943(3) 0.1333(3) 0.2099(2) 0.0275(6) Uani 1 1 d . . .
H4 H 0.3355 0.1220 0.1456 0.033 Uiso 1 1 calc R . .
C5 C 0.2571(3) 0.0247(3) 0.2575(2) 0.0282(6) Uani 1 1 d . . .
H5 H 0.2694 -0.0719 0.2308 0.034 Uiso 1 1 calc R . .
Fe1 Fe 0.45496(4) 0.20244(3) 0.36941(3) 0.02010(12) Uani 1 1 d . . .
C6 C 0.6214(3) 0.1998(3) 0.51043(19) 0.0234(5) Uani 1 1 d . . .
H6 H 0.5857 0.1541 0.5592 0.028 Uiso 1 1 calc R . .
C7 C 0.6244(3) 0.3460(3) 0.5174(2) 0.0267(6) Uani 1 1 d . . .
H7 H 0.5901 0.4146 0.5717 0.032 Uiso 1 1 calc R . .
C8 C 0.6871(3) 0.3719(3) 0.4296(2) 0.0285(6) Uani 1 1 d . . .
H8 H 0.7032 0.4610 0.4158 0.034 Uiso 1 1 calc R . .
C9 C 0.7216(3) 0.2420(2) 0.3660(2) 0.0248(5) Uani 1 1 d . . .
H9 H 0.7632 0.2286 0.3018 0.030 Uiso 1 1 calc R . .
C10 C 0.6823(3) 0.1340(2) 0.41594(18) 0.0205(5) Uani 1 1 d . . .
C11 C 0.6986(3) -0.0135(3) 0.37773(18) 0.0214(5) Uani 1 1 d . . .
C12 C 0.7138(3) -0.1352(3) 0.34459(19) 0.0228(5) Uani 1 1 d . . .
C13 C 0.7384(3) -0.2790(2) 0.29776(19) 0.0222(5) Uani 1 1 d . . .
C14 C 0.9100(3) -0.3035(3) 0.3270(2) 0.0262(5) Uani 1 1 d . . .
H14 H 1.0042 -0.2291 0.3847 0.031 Uiso 1 1 calc R . .
C15 C 0.9443(3) -0.4337(3) 0.2736(2) 0.0255(5) Uani 1 1 d . . .
H15 H 1.0612 -0.4480 0.2957 0.031 Uiso 1 1 calc R . .
C16 C 0.8086(3) -0.5458(2) 0.18692(19) 0.0212(5) Uani 1 1 d . . .
C17 C 0.8432(3) -0.6796(2) 0.1249(2) 0.0243(5) Uani 1 1 d . . .
H17 H 0.9607 -0.6942 0.1432 0.029 Uiso 1 1 calc R . .
C18 C 0.7113(3) -0.7840(2) 0.04151(19) 0.0246(5) Uani 1 1 d . . .
H18 H 0.7394 -0.8695 0.0008 0.029 Uiso 1 1 calc R . .
C19 C 0.5286(3) -0.7703(2) 0.01194(19) 0.0210(5) Uani 1 1 d . . .
C20 C 0.3895(3) -0.8791(3) -0.0730(2) 0.0261(5) Uani 1 1 d . . .
H20 H 0.4150 -0.9654 -0.1147 0.031 Uiso 1 1 calc R . .
C21 C 0.2134(3) -0.8627(3) -0.0976(2) 0.0287(6) Uani 1 1 d . . .
H21 H 0.1199 -0.9393 -0.1541 0.034 Uiso 1 1 calc R . .
C22 C 0.1739(3) -0.7369(3) -0.0410(2) 0.0262(5) Uani 1 1 d . . .
H22 H 0.0538 -0.7270 -0.0591 0.031 Uiso 1 1 calc R . .
C23 C 0.3108(3) -0.6221(2) 0.04419(18) 0.0212(5) Uani 1 1 d . . .
C24 C 0.2769(3) -0.4877(3) 0.10440(19) 0.0235(5) Uani 1 1 d . . .
H24 H 0.1581 -0.4750 0.0876 0.028 Uiso 1 1 calc R . .
C25 C 0.4114(3) -0.3786(3) 0.18487(19) 0.0227(5) Uani 1 1 d . . .
H25 H 0.3847 -0.2905 0.2221 0.027 Uiso 1 1 calc R . .
C26 C 0.5935(3) -0.3928(2) 0.21538(18) 0.0193(5) Uani 1 1 d . . .
C27 C 0.6308(3) -0.5261(2) 0.15896(18) 0.0191(5) Uani 1 1 d . . .
C28 C 0.4892(3) -0.6400(2) 0.07191(18) 0.0198(5) Uani 1 1 d . . .

loop_
_atom_site_aniso_label
_atom_site_aniso_U_11
_atom_site_aniso_U_22
_atom_site_aniso_U_33
_atom_site_aniso_U_23
_atom_site_aniso_U_13
_atom_site_aniso_U_12
C1 0.0192(13) 0.0449(16) 0.0314(14) 0.0163(13) -0.0005(11) -0.0038(11)
C2 0.0224(13) 0.0393(16) 0.0285(14) 0.0015(12) 0.0030(11) 0.0108(11)
C3 0.0275(14) 0.0275(13) 0.0313(14) 0.0098(11) -0.0017(11) 0.0118(11)
C4 0.0285(14) 0.0285(13) 0.0198(12) 0.0044(10) 0.0020(10) 0.0060(11)
C5 0.0215(13) 0.0232(13) 0.0307(14) 0.0053(11) -0.0035(11) 0.0029(10)
Fe1 0.01817(19) 0.01909(19) 0.02013(18) 0.00495(13) 0.00273(13) 0.00404(13)
C6 0.0175(12) 0.0282(13) 0.0208(12) 0.0069(10) 0.0011(9) 0.0044(10)
C7 0.0218(13) 0.0232(13) 0.0252(12) -0.0038(10) 0.0037(10) 0.0061(10)
C8 0.0234(13) 0.0183(12) 0.0374(15) 0.0073(11) 0.0022(11) 0.0010(10)
C9 0.0193(12) 0.0241(13) 0.0297(13) 0.0097(11) 0.0070(10) 0.0017(10)
C10 0.0165(11) 0.0205(12) 0.0194(11) 0.0035(9) 0.0012(9) 0.0028(9)
C11 0.0180(12) 0.0262(13) 0.0183(11) 0.0083(10) 0.0023(9) 0.0037(10)
C12 0.0214(12) 0.0241(13) 0.0220(12) 0.0093(10) 0.0049(10) 0.0027(10)
C13 0.0261(13) 0.0202(12) 0.0210(12) 0.0078(10) 0.0074(10) 0.0060(10)
C14 0.0227(13) 0.0252(13) 0.0255(12) 0.0076(10) 0.0009(10) 0.0026(10)
C15 0.0183(12) 0.0279(13) 0.0297(13) 0.0106(11) 0.0037(10) 0.0073(10)
C16 0.0206(12) 0.0225(12) 0.0240(12) 0.0122(10) 0.0066(10) 0.0064(10)
C17 0.0230(13) 0.0278(13) 0.0309(13) 0.0152(11) 0.0122(11) 0.0137(10)
C18 0.0316(14) 0.0197(12) 0.0283(13) 0.0101(10) 0.0146(11) 0.0108(10)
C19 0.0226(12) 0.0216(12) 0.0215(12) 0.0104(10) 0.0086(10) 0.0047(10)
C20 0.0331(14) 0.0205(12) 0.0245(12) 0.0076(10) 0.0109(11) 0.0038(10)
C21 0.0292(14) 0.0263(13) 0.0227(12) 0.0069(10) 0.0024(11) -0.0032(11)
C22 0.0183(12) 0.0329(14) 0.0278(13) 0.0154(11) 0.0039(10) 0.0023(10)
C23 0.0215(12) 0.0257(12) 0.0201(11) 0.0130(10) 0.0079(10) 0.0043(10)
C24 0.0190(12) 0.0285(13) 0.0286(13) 0.0154(11) 0.0075(10) 0.0094(10)
C25 0.0246(13) 0.0238(12) 0.0251(12) 0.0118(10) 0.0102(10) 0.0102(10)
C26 0.0193(12) 0.0221(12) 0.0204(11) 0.0114(10) 0.0072(9) 0.0062(9)
C27 0.0197(12) 0.0209(12) 0.0198(11) 0.0105(9) 0.0067(9) 0.0053(9)
C28 0.0186(12) 0.0229(12) 0.0202(11) 0.0119(10) 0.0057(9) 0.0032(9)

loop_
_atom_type_symbol
_atom_type_description
_atom_type_scat_dispersion_real
_atom_type_scat_dispersion_imag
_atom_type_scat_source
C C 0.0033 0.0016 'International Tables Vol C Tables 4.2.6.8 and 6.1.1.4'
H H 0.0000 0.0000 'International Tables Vol C Tables 4.2.6.8 and 6.1.1.4'
Fe Fe 0.3463 0.8444 'International Tables Vol C Tables 4.2.6.8 and 6.1.1.4'
